data_9011827
loop_
_publ_author_name
'Welch, M. D.'

_publ_section_title
;Pb-Si ordering in sheet-oxychloride minerals: the super-structure of asisite,
 nominally Pb7SiO8Cl2 Locality: Kombat mine, Namibia
;
_journal_name_full 'Mineralogical Magazine'
_journal_page_first 247
_journal_page_last 254
_journal_paper_doi 10.1180/0026461046820185
_journal_volume 68
_journal_year 2004
_chemical_compound_source 'Kombat mine, Namibia'
_chemical_formula_sum 'Cl O4 Pb3.5 Si0.5'
_chemical_name_mineral Asisite
_space_group_IT_number 139
_symmetry_space_group_name_Hall '-I 4 2'
_symmetry_space_group_name_H-M 'I 4/m m m'
_cell_angle_alpha 90
_cell_angle_beta 90
_cell_angle_gamma 90
_cell_length_a 3.8932
_cell_length_b 3.8932
_cell_length_c 22.803
_cell_formula_units_Z 2
_cell_volume 345.625
_database_code_amcsd 0014572
_exptl_crystal_density_diffrn 8.059
_cod_original_formula_sum 'Pb3.5 Si.5 O4 Cl'
_cod_database_code 9011827

loop_
_space_group_symop_operation_xyz
x,y,z
1/2+x,1/2+y,1/2+z
-y,-x,z
1/2-y,1/2-x,1/2+z
y,x,-z
1/2+y,1/2+x,1/2-z
y,-x,-z
1/2+y,1/2-x,1/2-z
-y,x,z
1/2-y,1/2+x,1/2+z
x,-y,z
1/2+x,1/2-y,1/2+z
-x,y,-z
1/2-x,1/2+y,1/2-z
x,y,-z
1/2+x,1/2+y,1/2-z
-x,-y,z
1/2-x,1/2-y,1/2+z
y,x,z
1/2+y,1/2+x,1/2+z
-y,-x,-z
1/2-y,1/2-x,1/2-z
-y,x,-z
1/2-y,1/2+x,1/2-z
y,-x,z
1/2+y,1/2-x,1/2+z
-x,y,z
1/2-x,1/2+y,1/2+z
x,-y,-z
1/2+x,1/2-y,1/2-z
-x,-y,-z
1/2-x,1/2-y,1/2-z

loop_
_atom_site_aniso_label
_atom_site_aniso_U_11
_atom_site_aniso_U_22
_atom_site_aniso_U_33
_atom_site_aniso_U_12
_atom_site_aniso_U_13
_atom_site_aniso_U_23
Pb1 0.02200 0.02200 0.00700 0.00000 0.00000 0.00000
Pb2 0.03100 0.03100 0.01400 0.00000 0.00000 0.00000
Si2 0.03100 0.03100 0.01400 0.00000 0.00000 0.00000
O 0.06200 0.05800 0.05600 0.00000 0.00000 0.00000
Cl 0.03400 0.03400 0.06000 0.00000 0.00000 0.00000

loop_
_atom_site_label
_atom_site_fract_x
_atom_site_fract_y
_atom_site_fract_z
_atom_site_occupancy
_atom_site_U_iso_or_equiv
Pb1 0.00000 0.00000 0.08380 1.00000 0.01700
Pb2 0.00000 0.00000 0.30490 0.75000 0.01800
Si2 0.00000 0.00000 0.30490 0.25000 0.01800
O 0.00000 0.50000 0.14300 1.00000 0.05900
Cl 0.00000 0.00000 0.50000 1.00000 0.04300

loop_
_cod_related_entry_id
_cod_related_entry_database
_cod_related_entry_code
1 AMCSD 0014572
